data_7103871
loop_
_publ_author_name
'Chen, Banglin'
'Fronczek, Frank R'
'Maverick, Andrew W'

_publ_section_title
;
 Solvent-dependent 4(4) square grid and 6(4).8(2) NbO frameworks formed
 by Cu(Pyac)2 (bis[3-(4-pyridyl)pentane-2,4-dionato]copper(II)).
;
_journal_issue 17
_journal_name_full 'Chemical communications (Cambridge, England)'
_journal_page_first 2166
_journal_page_last 2167
_journal_paper_doi 10.1039/b305457h
_journal_year 2003
_chemical_compound_source 'local laboratory'
_chemical_formula_moiety 'C20 H20 Cu N2 O4, C5 H5 N'
_chemical_formula_sum 'C25 H25 Cu N3 O4'
_chemical_formula_weight 495.02
_chemical_name_common
;Bis(3-(4-pyridyl)-2,4-pentanedionato)copper(ii), pyridine
solvate
;
_chemical_name_systematic
;
Bis(3-(4-pyridyl)-2,4-pentanedionato)copper(II), pyridine solvate
;
_space_group_IT_number 14
_symmetry_cell_setting monoclinic
_symmetry_space_group_name_Hall '-P 2yn'
_symmetry_space_group_name_H-M 'P 1 21/n 1'
_atom_sites_solution_hydrogens geom
_atom_sites_solution_primary direct
_atom_sites_solution_secondary difmap
_audit_creation_method SHELXL-97
_cell_angle_alpha 90
_cell_angle_beta 95.766(17)
_cell_angle_gamma 90
_cell_formula_units_Z 2
_cell_length_a 7.432(2)
_cell_length_b 9.583(3)
_cell_length_c 16.114(5)
_cell_measurement_reflns_used 2876
_cell_measurement_temperature 100
_cell_measurement_theta_max 32.0
_cell_measurement_theta_min 2.5
_cell_volume 1141.8(6)
_computing_cell_refinement 'Denzo and Scalepack (Otwinowski & Minor, 1997)'
_computing_data_collection 'COLLECT (Nonius 1999)'
_computing_data_reduction 'Denzo and Scalepack (Otwinowski & Minor, 1997)'
_computing_molecular_graphics 'ORTEP-3 for Windows (Farrugia, 1997)'
_computing_publication_material 'SHELXL-97 (Sheldrick, 1997)'
_computing_structure_refinement 'SHELXL-97 (Sheldrick, 1997)'
_computing_structure_solution 'Direct_methods (SIR, Altomare, et al., 1994)'
_diffrn_ambient_temperature 100
_diffrn_measured_fraction_theta_full 0.937
_diffrn_measured_fraction_theta_max 0.937
_diffrn_measurement_device 'KappaCCD (with Oxford Cryostream)'
_diffrn_measurement_method ' \w scans with \k offsets'
_diffrn_radiation_monochromator graphite
_diffrn_radiation_source 'fine-focus sealed tube'
_diffrn_radiation_type MoK\a
_diffrn_radiation_wavelength 0.71073
_diffrn_reflns_av_R_equivalents 0.033
_diffrn_reflns_av_sigmaI/netI 0.0633
_diffrn_reflns_limit_h_max 11
_diffrn_reflns_limit_h_min -10
_diffrn_reflns_limit_k_max 10
_diffrn_reflns_limit_k_min -14
_diffrn_reflns_limit_l_max 23
_diffrn_reflns_limit_l_min -23
_diffrn_reflns_number 15911
_diffrn_reflns_theta_full 32.0
_diffrn_reflns_theta_max 32.0
_diffrn_reflns_theta_min 2.9
_diffrn_standards_decay_% <2
_diffrn_standards_number 0
_exptl_absorpt_coefficient_mu 0.993
_exptl_absorpt_correction_T_max 0.888
_exptl_absorpt_correction_T_min 0.758
_exptl_absorpt_correction_type multi-scan
_exptl_absorpt_process_details 'HKL Scalepack (Otwinowski & Minor 1997)'
_exptl_crystal_colour blue
_exptl_crystal_density_diffrn 1.440
_exptl_crystal_density_method 'not measured'
_exptl_crystal_description fragment
_exptl_crystal_F_000 514
_exptl_crystal_size_max 0.15
_exptl_crystal_size_mid 0.13
_exptl_crystal_size_min 0.12
_refine_diff_density_max 0.43
_refine_diff_density_min -0.58
_refine_diff_density_rms 0.092
_refine_ls_extinction_coef 0.0040(11)
_refine_ls_extinction_expression Fc^*^=kFc[1+0.001xFc^2^\l^3^/sin(2\q)]^-1/4^
_refine_ls_extinction_method SHELXL
_refine_ls_goodness_of_fit_ref 1.039
_refine_ls_hydrogen_treatment constr
_refine_ls_matrix_type full
_refine_ls_number_parameters 153
_refine_ls_number_reflns 3718
_refine_ls_number_restraints 0
_refine_ls_restrained_S_all 1.039
_refine_ls_R_factor_all 0.073
_refine_ls_R_factor_gt 0.043
_refine_ls_shift/su_max 0.000
_refine_ls_shift/su_mean 0.000
_refine_ls_structure_factor_coef Fsqd
_refine_ls_weighting_details 'calc w=1/[\s^2^(Fo^2^)+(0.0339P)^2^+0.8112P] where P=(Fo^2^+2Fc^2^)/3'
_refine_ls_weighting_scheme calc
_refine_ls_wR_factor_gt 0.090
_refine_ls_wR_factor_ref 0.100
_reflns_number_gt 2690
_reflns_number_total 3718
_reflns_threshold_expression I>2\s(I)
_cod_duplicate_entry 7113857
_cod_data_source_file b305457h.txt
_cod_data_source_block BChen_compound_8
_cod_depositor_comments
;
The following automatic conversions were performed:
'_symmetry_cell_setting' value 'Monoclinic' changed to 'monoclinic'
according to '/home/saulius/struct/CIF-dictionaries/cif_core.dic'
dictionary named 'cif_core.dic' version 2.4.1 from 2010-06-29.

Automatic conversion script
Id: cif_fix_enum 1527 2010-12-29 10:47:43Z saulius 
;
_cod_original_sg_symbol_H-M 'P 21/n        '
_cod_database_code 7103871

loop_
_symmetry_equiv_pos_as_xyz
'x, y, z'
'-x+1/2, y+1/2, -z+1/2'
'-x, -y, -z'
'x-1/2, -y-1/2, z-1/2'

loop_
_atom_site_label
_atom_site_type_symbol
_atom_site_fract_x
_atom_site_fract_y
_atom_site_fract_z
_atom_site_U_iso_or_equiv
_atom_site_adp_type
_atom_site_occupancy
_atom_site_symmetry_multiplicity
_atom_site_calc_flag
_atom_site_refinement_flags
_atom_site_disorder_assembly
_atom_site_disorder_group
Cu1 Cu 0.0000 0.0000 0.0000 0.01251(10) Uani 1 2 d S . .
O1 O -0.04518(17) 0.15816(14) 0.06874(8) 0.0147(3) Uani 1 1 d . . .
O2 O 0.25264(16) -0.00311(15) 0.04151(7) 0.0136(2) Uani 1 1 d . . .
N1 N 0.5369(2) 0.34274(18) 0.36985(10) 0.0177(3) Uani 1 1 d . . .
C1 C -0.0264(3) 0.3100(2) 0.18272(13) 0.0245(5) Uani 1 1 d . . .
H1A H -0.1514 0.3269 0.1593 0.037 Uiso 0.50 1 calc PR . .
H1B H 0.0422 0.3973 0.1831 0.037 Uiso 0.50 1 calc PR . .
H1C H -0.0257 0.2750 0.2399 0.037 Uiso 0.50 1 calc PR . .
H1D H 0.0614 0.3393 0.2289 0.037 Uiso 0.50 1 calc PR . .
H1E H -0.1321 0.2688 0.2051 0.037 Uiso 0.50 1 calc PR . .
H1F H -0.0642 0.3911 0.1483 0.037 Uiso 0.50 1 calc PR . .
C2 C 0.0592(2) 0.2033(2) 0.13019(11) 0.0144(4) Uani 1 1 d . . .
C3 C 0.2398(2) 0.1616(2) 0.15170(11) 0.0133(3) Uani 1 1 d . . .
C4 C 0.3267(2) 0.0623(2) 0.10439(11) 0.0130(3) Uani 1 1 d . . .
C5 C 0.5236(2) 0.0274(2) 0.12718(12) 0.0169(4) Uani 1 1 d . . .
H5A H 0.5444 -0.0712 0.1152 0.025 Uiso 1 1 calc R . .
H5B H 0.5556 0.0452 0.1867 0.025 Uiso 1 1 calc R . .
H5C H 0.5987 0.0857 0.0944 0.025 Uiso 1 1 calc R . .
C6 C 0.3440(2) 0.2247(2) 0.22682(11) 0.0143(4) Uani 1 1 d . . .
C7 C 0.4570(3) 0.3395(2) 0.22117(12) 0.0164(4) Uani 1 1 d . . .
H7 H 0.4719 0.3797 0.1684 0.020 Uiso 1 1 calc R . .
C8 C 0.5476(3) 0.3946(2) 0.29319(12) 0.0175(4) Uani 1 1 d . . .
H8 H 0.6219 0.4741 0.2879 0.021 Uiso 1 1 calc R . .
C9 C 0.4303(3) 0.2311(2) 0.37478(12) 0.0198(4) Uani 1 1 d . . .
H9 H 0.4217 0.1909 0.4281 0.024 Uiso 1 1 calc R . .
C10 C 0.3317(3) 0.1708(2) 0.30652(12) 0.0178(4) Uani 1 1 d . . .
H10 H 0.2558 0.0930 0.3139 0.021 Uiso 1 1 calc R . .
C1S C 0.6075(3) 0.6130(3) 0.01792(13) 0.0277(5) Uani 1 1 d . . .
H1S H 0.6804 0.6933 0.0298 0.033 Uiso 1 1 d R . .
C2S C 0.4210(3) 0.6265(3) 0.00658(14) 0.0271(5) Uani 1 1 d . . .
H2S H 0.3679 0.7158 0.0120 0.033 Uiso 1 1 d R . .
C3S C 0.6877(3) 0.4857(2) 0.01144(13) 0.0295(5) Uani 0.50 1 d P . .
N3S N 0.6877(3) 0.4857(2) 0.01144(13) 0.0295(5) Uani 0.50 1 d P . .
H3S H 0.8154 0.4758 0.0197 0.035 Uiso 0.50 1 d PR . .

loop_
_atom_site_aniso_label
_atom_site_aniso_U_11
_atom_site_aniso_U_22
_atom_site_aniso_U_33
_atom_site_aniso_U_23
_atom_site_aniso_U_13
_atom_site_aniso_U_12
Cu1 0.01101(14) 0.01487(16) 0.01106(15) -0.00348(14) -0.00171(10) 0.00142(14)
O1 0.0141(6) 0.0171(7) 0.0121(6) -0.0039(5) -0.0017(5) 0.0018(5)
O2 0.0111(5) 0.0177(6) 0.0114(5) -0.0042(6) -0.0015(4) 0.0012(6)
N1 0.0164(8) 0.0203(8) 0.0158(7) -0.0042(7) -0.0020(6) -0.0006(7)
C1 0.0197(9) 0.0266(11) 0.0259(10) -0.0137(9) -0.0039(8) 0.0065(9)
C2 0.0148(8) 0.0155(9) 0.0128(8) -0.0022(7) 0.0006(6) -0.0001(7)
C3 0.0136(8) 0.0156(9) 0.0103(8) -0.0022(7) 0.0003(6) -0.0018(7)
C4 0.0122(8) 0.0162(9) 0.0105(8) 0.0014(7) 0.0000(6) -0.0017(7)
C5 0.0128(8) 0.0240(11) 0.0137(8) -0.0027(7) 0.0001(6) 0.0021(7)
C6 0.0122(8) 0.0170(9) 0.0134(8) -0.0041(7) -0.0008(6) 0.0020(7)
C7 0.0144(8) 0.0200(10) 0.0148(8) -0.0015(8) 0.0016(7) 0.0000(8)
C8 0.0136(8) 0.0187(9) 0.0198(9) -0.0044(8) 0.0004(7) -0.0017(8)
C9 0.0223(10) 0.0230(11) 0.0136(9) -0.0015(8) -0.0009(7) 0.0003(8)
C10 0.0196(9) 0.0173(10) 0.0162(8) -0.0030(8) -0.0001(7) -0.0033(8)
C1S 0.0295(12) 0.0333(13) 0.0201(10) 0.0023(10) 0.0013(9) -0.0006(10)
C2S 0.0307(12) 0.0274(12) 0.0238(10) 0.0048(10) 0.0052(9) 0.0075(10)
C3S 0.0229(9) 0.0372(13) 0.0282(10) 0.0037(10) 0.0009(8) 0.0042(10)
N3S 0.0229(9) 0.0372(13) 0.0282(10) 0.0037(10) 0.0009(8) 0.0042(10)

loop_
_atom_type_symbol
_atom_type_description
_atom_type_scat_dispersion_real
_atom_type_scat_dispersion_imag
_atom_type_scat_source
C C 0.0033 0.0016 'International Tables Vol C Tables 4.2.6.8 and 6.1.1.4'
H H 0.0000 0.0000 'International Tables Vol C Tables 4.2.6.8 and 6.1.1.4'
Cu Cu 0.3201 1.2651 'International Tables Vol C Tables 4.2.6.8 and 6.1.1.4'
N N 0.0061 0.0033 'International Tables Vol C Tables 4.2.6.8 and 6.1.1.4'
O O 0.0106 0.0060 'International Tables Vol C Tables 4.2.6.8 and 6.1.1.4'

loop_
_geom_angle_atom_site_label_1
_geom_angle_atom_site_label_2
_geom_angle_atom_site_label_3
_geom_angle
_geom_angle_site_symmetry_1
_geom_angle_site_symmetry_3
_geom_angle_publ_flag
O1 Cu1 O1 180.0 3 . ?
O1 Cu1 O2 88.13(6) 3 . ?
O1 Cu1 O2 91.87(6) . . ?
O1 Cu1 O2 91.87(6) 3 3 ?
O1 Cu1 O2 88.13(6) . 3 ?
O2 Cu1 O2 180.0 . 3 ?
O1 Cu1 N1 87.36(6) 3 4_565 ?
O1 Cu1 N1 92.64(6) . 4_565 ?
O2 Cu1 N1 96.31(5) . 4_565 ?
O2 Cu1 N1 83.69(6) 3 4_565 ?
O1 Cu1 N1 92.64(6) 3 2_545 ?
O1 Cu1 N1 87.36(6) . 2_545 ?
O2 Cu1 N1 83.69(5) . 2_545 ?
O2 Cu1 N1 96.31(5) 3 2_545 ?
N1 Cu1 N1 180 4_565 2_545 ?
C2 O1 Cu1 126.01(12) . . ?
C4 O2 Cu1 126.74(12) . . ?
C9 N1 C8 116.16(17) . . ?
C9 N1 Cu1 107.59(12) . 2 ?
C8 N1 Cu1 123.02(14) . 2 ?
C2 C1 H1A 109.5 . . ?
C2 C1 H1B 109.5 . . ?
H1A C1 H1B 109.5 . . ?
C2 C1 H1C 109.5 . . ?
H1A C1 H1C 109.5 . . ?
H1B C1 H1C 109.5 . . ?
C2 C1 H1D 109.5 . . ?
H1A C1 H1D 141.1 . . ?
H1B C1 H1D 56.3 . . ?
H1C C1 H1D 56.3 . . ?
C2 C1 H1E 109.5 . . ?
H1A C1 H1E 56.3 . . ?
H1B C1 H1E 141.1 . . ?
H1C C1 H1E 56.3 . . ?
H1D C1 H1E 109.5 . . ?
C2 C1 H1F 109.5 . . ?
H1A C1 H1F 56.3 . . ?
H1B C1 H1F 56.3 . . ?
H1C C1 H1F 141.1 . . ?
H1D C1 H1F 109.5 . . ?
H1E C1 H1F 109.5 . . ?
O1 C2 C3 125.90(17) . . ?
O1 C2 C1 114.16(17) . . ?
C3 C2 C1 119.93(17) . . ?
C2 C3 C4 122.20(17) . . ?
C2 C3 C6 119.13(16) . . ?
C4 C3 C6 118.66(16) . . ?
O2 C4 C3 125.26(17) . . ?
O2 C4 C5 114.65(16) . . ?
C3 C4 C5 120.09(16) . . ?
C4 C5 H5A 109.5 . . ?
C4 C5 H5B 109.5 . . ?
H5A C5 H5B 109.5 . . ?
C4 C5 H5C 109.5 . . ?
H5A C5 H5C 109.5 . . ?
H5B C5 H5C 109.5 . . ?
C7 C6 C10 116.61(17) . . ?
C7 C6 C3 122.16(17) . . ?
C10 C6 C3 121.23(17) . . ?
C8 C7 C6 119.45(18) . . ?
C8 C7 H7 120.3 . . ?
C6 C7 H7 120.3 . . ?
N1 C8 C7 124.13(19) . . ?
N1 C8 H8 117.9 . . ?
C7 C8 H8 117.9 . . ?
N1 C9 C10 123.73(19) . . ?
N1 C9 H9 118.1 . . ?
C10 C9 H9 118.1 . . ?
C9 C10 C6 119.89(19) . . ?
C9 C10 H10 120.1 . . ?
C6 C10 H10 120.1 . . ?
C3S C1S C2S 120.8(2) . . ?
C3S C1S H1S 119.6 . . ?
C2S C1S H1S 119.6 . . ?
N3S C2S C3S 0.0(2) 3_665 3_665 ?
N3S C2S C1S 121.3(2) 3_665 . ?
C3S C2S C1S 121.3(2) 3_665 . ?
N3S C2S H2S 119.2 3_665 . ?
C3S C2S H2S 119.2 3_665 . ?
C1S C2S H2S 119.4 . . ?
C2S C3S C1S 117.9(2) 3_665 . ?
C2S C3S H3S 121.1 3_665 . ?
C1S C3S H3S 121.0 . . ?

loop_
_geom_bond_atom_site_label_1
_geom_bond_atom_site_label_2
_geom_bond_distance
_geom_bond_site_symmetry_2
_geom_bond_publ_flag
Cu1 O1 1.9265(14) 3 ?
Cu1 O1 1.9265(14) . ?
Cu1 O2 1.9290(13) . ?
Cu1 O2 1.9291(13) 3 ?
Cu1 N1 2.6192(17) 4_565 ?
Cu1 N1 2.6192(17) 2_545 ?
O1 C2 1.271(2) . ?
O2 C4 1.269(2) . ?
N1 C9 1.339(3) . ?
N1 C8 1.341(3) . ?
C1 C2 1.508(3) . ?
C1 H1A 0.9800 . ?
C1 H1B 0.9800 . ?
C1 H1C 0.9800 . ?
C1 H1D 0.9800 . ?
C1 H1E 0.9800 . ?
C1 H1F 0.9800 . ?
C2 C3 1.410(3) . ?
C3 C4 1.416(3) . ?
C3 C6 1.497(3) . ?
C4 C5 1.510(3) . ?
C5 H5A 0.9800 . ?
C5 H5B 0.9800 . ?
C5 H5C 0.9800 . ?
C6 C7 1.393(3) . ?
C6 C10 1.396(3) . ?
C7 C8 1.386(3) . ?
C7 H7 0.9500 . ?
C8 H8 0.9500 . ?
C9 C10 1.385(3) . ?
C9 H9 0.9500 . ?
C10 H10 0.9500 . ?
C1S C3S 1.366(3) . ?
C1S C2S 1.386(3) . ?
C1S H1S 0.9500 . ?
C2S N3S 1.358(3) 3_665 ?
C2S C3S 1.358(3) 3_665 ?
C2S H2S 0.9500 . ?
C3S C2S 1.358(3) 3_665 ?
C3S H3S 0.9500 . ?

loop_
_geom_torsion_atom_site_label_1
_geom_torsion_atom_site_label_2
_geom_torsion_atom_site_label_3
_geom_torsion_atom_site_label_4
_geom_torsion
_geom_torsion_site_symmetry_1
_geom_torsion_site_symmetry_2
_geom_torsion_site_symmetry_3
_geom_torsion_site_symmetry_4
_geom_torsion_publ_flag
O1 Cu1 O1 C2 1(4) 3 . . . ?
O2 Cu1 O1 C2 -15.08(15) . . . . ?
O2 Cu1 O1 C2 164.92(15) 3 . . . ?
O1 Cu1 O2 C4 -167.00(16) 3 . . . ?
O1 Cu1 O2 C4 13.00(16) . . . . ?
O2 Cu1 O2 C4 42(4) 3 . . . ?
Cu1 O1 C2 C3 11.1(3) . . . . ?
Cu1 O1 C2 C1 -168.40(14) . . . . ?
O1 C2 C3 C4 0.7(3) . . . . ?
C1 C2 C3 C4 -179.82(18) . . . . ?
O1 C2 C3 C6 -179.53(18) . . . . ?
C1 C2 C3 C6 -0.1(3) . . . . ?
Cu1 O2 C4 C3 -6.6(3) . . . . ?
Cu1 O2 C4 C5 173.79(12) . . . . ?
C2 C3 C4 O2 -3.2(3) . . . . ?
C6 C3 C4 O2 177.10(18) . . . . ?
C2 C3 C4 C5 176.42(17) . . . . ?
C6 C3 C4 C5 -3.3(3) . . . . ?
C2 C3 C6 C7 -95.1(2) . . . . ?
C4 C3 C6 C7 84.6(2) . . . . ?
C2 C3 C6 C10 84.6(2) . . . . ?
C4 C3 C6 C10 -95.7(2) . . . . ?
C10 C6 C7 C8 -0.9(3) . . . . ?
C3 C6 C7 C8 178.90(18) . . . . ?
C9 N1 C8 C7 -0.3(3) . . . . ?
C6 C7 C8 N1 1.3(3) . . . . ?
C8 N1 C9 C10 -1.2(3) . . . . ?
N1 C9 C10 C6 1.6(3) . . . . ?
C7 C6 C10 C9 -0.5(3) . . . . ?
C3 C6 C10 C9 179.77(18) . . . . ?
C3S C1S C2S N3S -0.2(4) . . . 3_665 ?
C3S C1S C2S C3S -0.2(4) . . . 3_665 ?
C2S C1S C3S C2S 0.1(4) . . . 3_665 ?
